data_7117412
loop_
_publ_author_name
'Tianyu Huang'
'Lili Lin'
'Xiaolei Hu'
'Jianfeng Zheng'
'Xiaohua Liu'
'Xiaoming Feng'

_publ_section_title
;
 Kinetic resolution of 2,3-epoxy 3-aryl ketones via catalytic asymmetric
 ring-opening with pyrazole derivatives
;
_journal_name_full Chem.Commun.
_journal_page_first 11374
_journal_paper_doi 10.1039/C5cc02179K
_journal_volume 51
_journal_year 2015
_chemical_absolute_configuration rmad
_chemical_formula_moiety 'C26 H23 N3 O4'
_chemical_formula_sum 'C26 H22 N3 O4'
_chemical_formula_weight 440.47
_chemical_name_systematic
;
 ? 
;
_space_group_crystal_system orthorhombic
_space_group_IT_number 19
_space_group_name_Hall 'P 2ac 2ab'
_space_group_name_H-M_alt 'P 21 21 21'
_symmetry_space_group_name_Hall 'P 2ac 2ab'
_symmetry_space_group_name_H-M 'P 21 21 21'
_atom_sites_solution_hydrogens geom
_atom_sites_solution_primary iterative
_atom_sites_solution_secondary difmap
_audit_creation_date 2014-11-18
_audit_creation_method
;
Olex2 1.2
(compiled 2014.09.19 svn.r3010 for OlexSys, GUI svn.r4874)
;
_audit_update_record
;
2014-11-18 deposited with the CCDC.
2015-04-27 downloaded from the CCDC.
;
_cell_angle_alpha 90.00
_cell_angle_beta 90.00
_cell_angle_gamma 90.00
_cell_formula_units_Z 4
_cell_length_a 6.97760(10)
_cell_length_b 12.83530(10)
_cell_length_c 25.7684(3)
_cell_measurement_reflns_used 6556
_cell_measurement_temperature 293
_cell_measurement_theta_max 72.1970
_cell_measurement_theta_min 4.8630
_cell_volume 2307.81(5)
_computing_cell_refinement
;
CrysAlisPro, Agilent Technologies,
Version 1.171.37.33 (release 27-03-2014 CrysAlis171 .NET)
(compiled Mar 27 2014,17:12:48)
;
_computing_data_collection
;
CrysAlisPro, Agilent Technologies,
Version 1.171.37.33 (release 27-03-2014 CrysAlis171 .NET)
(compiled Mar 27 2014,17:12:48)
;
_computing_data_reduction
;
CrysAlisPro, Agilent Technologies,
Version 1.171.37.33 (release 27-03-2014 CrysAlis171 .NET)
(compiled Mar 27 2014,17:12:48)
;
_computing_molecular_graphics 'Olex2 (Dolomanov et al., 2009)'
_computing_publication_material 'Olex2 (Dolomanov et al., 2009)'
_computing_structure_refinement 'ShelXL-1997 (Sheldrick, 2008)'
_computing_structure_solution 'olex2.solve (Bourhis et al., 2013)'
_diffrn_ambient_temperature 293(2)
_diffrn_detector 'CCD plate'
_diffrn_detector_area_resol_mean 15.9595
_diffrn_detector_type EosS2
_diffrn_measured_fraction_theta_full 0.999
_diffrn_measured_fraction_theta_max 0.999
_diffrn_measurement_details
;
  1 omega    1.00   75.00   1.0000    5.2050
omega____ theta____ kappa____ phi______ frames
    -       36.5421  -99.0000  -30.0000 74

  2 omega    1.00   75.00   1.0000    5.2050
omega____ theta____ kappa____ phi______ frames
    -       36.5421  -99.0000    0.0000 74

  3 omega  -31.00   53.00   1.0000    5.2050
omega____ theta____ kappa____ phi______ frames
    -       36.5421  -57.0000   60.0000 84

  4 omega    1.00   28.00   1.0000    5.2050
omega____ theta____ kappa____ phi______ frames
    -       36.5421   92.0000  168.9230 27

  5 omega   10.00  104.00   1.0000    5.2050
omega____ theta____ kappa____ phi______ frames
    -       36.5421   77.0000    0.0000 94

  6 omega   38.00   91.00   1.0000   20.8150
omega____ theta____ kappa____ phi______ frames
    -      108.0000  -30.0000  -30.0000 53

  7 omega   90.00  175.00   1.0000   20.8150
omega____ theta____ kappa____ phi______ frames
    -      108.0000   61.0000  -60.0000 85

  8 omega   38.00   91.00   1.0000   20.8150
omega____ theta____ kappa____ phi______ frames
    -      108.0000  -30.0000 -180.0000 53

  9 omega   38.00  116.00   1.0000   20.8150
omega____ theta____ kappa____ phi______ frames
    -      108.0000 -111.0000 -120.0000 78

 10 omega   40.00   98.00   1.0000   20.8150
omega____ theta____ kappa____ phi______ frames
    -      108.0000  -45.0000  120.0000 58

 11 omega   40.00   98.00   1.0000   20.8150
omega____ theta____ kappa____ phi______ frames
    -      108.0000  -45.0000  -60.0000 58

 12 omega   20.00  104.00   1.0000    5.2050
omega____ theta____ kappa____ phi______ frames
    -       36.5421   57.0000 -150.0000 84

 13 omega   20.00  104.00   1.0000    5.2050
omega____ theta____ kappa____ phi______ frames
    -       36.5421   57.0000  120.0000 84

 14 omega   20.00  104.00   1.0000    5.2050
omega____ theta____ kappa____ phi______ frames
    -       36.5421   57.0000  -60.0000 84

 15 omega  -33.00   55.00   1.0000    5.2050
omega____ theta____ kappa____ phi______ frames
    -       36.5421  -38.0000 -150.0000 88

 16 omega    1.00   75.00   1.0000    5.2050
omega____ theta____ kappa____ phi______ frames
    -       36.5421  -99.0000 -150.0000 74

 17 omega   87.00  164.00   1.0000   20.8150
omega____ theta____ kappa____ phi______ frames
    -      108.0000   30.0000  120.0000 77
;
_diffrn_measurement_device 'four-circle diffractometer'
_diffrn_measurement_device_type 'New Gemini, Dual, Cu at zero, EosS2'
_diffrn_measurement_method '\w scans'
_diffrn_orient_matrix_UB_11 -0.0650489000
_diffrn_orient_matrix_UB_12 0.0984666000
_diffrn_orient_matrix_UB_13 0.0292841000
_diffrn_orient_matrix_UB_21 0.0049402000
_diffrn_orient_matrix_UB_22 -0.0608111000
_diffrn_orient_matrix_UB_23 0.0515257000
_diffrn_orient_matrix_UB_31 0.2109649000
_diffrn_orient_matrix_UB_32 0.0317813000
_diffrn_orient_matrix_UB_33 0.0078225000
_diffrn_radiation_monochromator graphite
_diffrn_radiation_probe x-ray
_diffrn_radiation_type CuK\a
_diffrn_radiation_wavelength 1.54184
_diffrn_reflns_av_R_equivalents 0.0210
_diffrn_reflns_av_unetI/netI 0.0167
_diffrn_reflns_limit_h_max 8
_diffrn_reflns_limit_h_min -5
_diffrn_reflns_limit_k_max 15
_diffrn_reflns_limit_k_min -15
_diffrn_reflns_limit_l_max 30
_diffrn_reflns_limit_l_min -30
_diffrn_reflns_number 12044
_diffrn_reflns_theta_full 67.07
_diffrn_reflns_theta_max 67.07
_diffrn_reflns_theta_min 4.86
_diffrn_source 'Enhance (Cu) X-ray Source'
_exptl_absorpt_coefficient_mu 0.708
_exptl_absorpt_correction_T_max 1.00000
_exptl_absorpt_correction_T_min 0.85312
_exptl_absorpt_correction_type multi-scan
_exptl_absorpt_process_details
;
CrysAlisPro, Agilent Technologies,
Version 1.171.37.33 (release 27-03-2014 CrysAlis171 .NET)
(compiled Mar 27 2014,17:12:48)
Empirical absorption correction using spherical harmonics,
 implemented in SCALE3 ABSPACK scaling algorithm.
;
_exptl_crystal_colour 'clear light colourless'
_exptl_crystal_colour_lustre clear
_exptl_crystal_colour_modifier light
_exptl_crystal_colour_primary colourless
_exptl_crystal_density_diffrn 1.268
_exptl_crystal_density_method 'not measured'
_exptl_crystal_F_000 924
_exptl_crystal_size_max 0.3
_exptl_crystal_size_mid 0.16
_exptl_crystal_size_min 0.12
_refine_diff_density_max 0.161
_refine_diff_density_min -0.197
_refine_diff_density_rms 0.035
_refine_ls_abs_structure_details 'Flack H D (1983), Acta Cryst. A39, 876-881'
_refine_ls_abs_structure_Flack -0.1(3)
_refine_ls_extinction_method none
_refine_ls_goodness_of_fit_ref 1.026
_refine_ls_hydrogen_treatment constr
_refine_ls_matrix_type full
_refine_ls_number_parameters 301
_refine_ls_number_reflns 4004
_refine_ls_number_restraints 0
_refine_ls_restrained_S_all 1.026
_refine_ls_R_factor_all 0.0476
_refine_ls_R_factor_gt 0.0446
_refine_ls_shift/su_max 0.000
_refine_ls_shift/su_mean 0.000
_refine_ls_structure_factor_coef Fsqd
_refine_ls_weighting_details 'calc w=1/[\s^2^(Fo^2^)+(0.0911P)^2^+0.1214P] where P=(Fo^2^+2Fc^2^)/3'
_refine_ls_weighting_scheme calc
_refine_ls_wR_factor_gt 0.1249
_refine_ls_wR_factor_ref 0.1288
_reflns_number_gt 3710
_reflns_number_total 4004
_reflns_threshold_expression >2sigma(I)
_cod_data_source_file c5cc02179k2.cif
_cod_data_source_block 1
_cod_database_code 7117412
_reflns_odcompleteness_completeness 99.83
_reflns_odcompleteness_iscentric 1
_reflns_odcompleteness_theta 66.97
_olex2_refinement_description
;
1. Fixed Uiso
 At 1.2 times of:
  All C(H) groups
 At 1.5 times of:
  All C(H,H,H) groups, All O(H) groups
2.a Ternary CH refined with riding coordinates:
 C8(H8), C9(H9)
2.b Aromatic/amide H refined with riding coordinates:
 C1(H1), C2(H2A), C3(H3), C4(H4), C5(H5), C11(H11), C12(H12), C14(H14),
 C15(H15), C17(H17), C18(H18), C19(H19), C20(H20), C21(H21)
2.c Idealised Me refined as rotating group:
 C22(H22A,H22B,H22C), C26(H26A,H26B,H26C)
2.d Idealised tetrahedral OH refined as rotating group:
 O2(H2)
;
_olex2_submission_special_instructions 'No special instructions were received'

loop_
_space_group_symop_id
_space_group_symop_operation_xyz
1 'x, y, z'
2 '-x+1/2, -y, z+1/2'
3 '-x, y+1/2, -z+1/2'
4 'x+1/2, -y+1/2, -z'

loop_
_atom_site_label
_atom_site_type_symbol
_atom_site_fract_x
_atom_site_fract_y
_atom_site_fract_z
_atom_site_U_iso_or_equiv
_atom_site_adp_type
_atom_site_occupancy
_atom_site_calc_flag
_atom_site_disorder_assembly
_atom_site_disorder_group
_atom_site_refinement_flags_posn
O1 O 0.5422(2) 0.57740(13) 0.49973(7) 0.0725(4) Uani 1 d . . .
O2 O 0.7815(2) 0.75498(11) 0.49283(5) 0.0624(4) Uani 1 d . . .
H2 H 0.8653 0.7991 0.4967 0.094 Uiso 1 calc . . GR
O3 O 0.4449(3) 0.44601(18) 0.72784(9) 0.1015(7) Uani 1 d . . .
O4 O 0.6918(3) 0.34795(16) 0.72711(9) 0.1080(7) Uani 1 d . . .
N1 N 0.7321(2) 0.60265(12) 0.61329(6) 0.0531(4) Uani 1 d . . .
N2 N 0.8946(2) 0.54295(14) 0.61259(7) 0.0627(4) Uani 1 d . . .
N3 N 0.5995(3) 0.42144(16) 0.71066(8) 0.0756(5) Uani 1 d . . .
C1 C 0.7333(5) 0.4046(2) 0.46147(15) 0.1048(10) Uani 1 d . . .
H1 H 0.6007 0.4075 0.4581 0.126 Uiso 1 calc . . R
C2 C 0.8303(9) 0.3177(3) 0.44376(17) 0.1282(14) Uani 1 d . . .
H2A H 0.7623 0.2619 0.4299 0.154 Uiso 1 calc . . R
C3 C 1.0215(7) 0.3137(3) 0.44646(16) 0.1199(13) Uani 1 d . . .
H3 H 1.0868 0.2554 0.4344 0.144 Uiso 1 calc . . R
C4 C 1.1189(6) 0.3942(3) 0.4668(2) 0.1407(17) Uani 1 d . . .
H4 H 1.2520 0.3919 0.4678 0.169 Uiso 1 calc . . R
C5 C 1.0235(4) 0.4811(2) 0.48621(16) 0.1042(10) Uani 1 d . . .
H5 H 1.0924 0.5357 0.5009 0.125 Uiso 1 calc . . R
C6 C 0.8272(4) 0.48582(16) 0.48364(8) 0.0640(5) Uani 1 d . . .
C7 C 0.7167(3) 0.57663(16) 0.50305(7) 0.0569(4) Uani 1 d . . .
C8 C 0.8155(3) 0.67079(15) 0.52715(7) 0.0532(4) Uani 1 d . . .
H8 H 0.9533 0.6581 0.5308 0.064 Uiso 1 calc . . R
C9 C 0.7258(3) 0.69617(15) 0.58014(7) 0.0520(4) Uani 1 d . . .
H9 H 0.5906 0.7131 0.5742 0.062 Uiso 1 calc . . R
C10 C 0.8159(3) 0.78828(14) 0.60635(6) 0.0495(4) Uani 1 d . . .
C11 C 1.0106(3) 0.79075(16) 0.61701(8) 0.0557(4) Uani 1 d . . .
H11 H 1.0881 0.7360 0.6062 0.067 Uiso 1 calc . . R
C12 C 1.0906(3) 0.87301(15) 0.64338(8) 0.0563(4) Uani 1 d . . .
H12 H 1.2214 0.8724 0.6503 0.068 Uiso 1 calc . . R
C13 C 0.9813(3) 0.95697(15) 0.66002(7) 0.0534(4) Uani 1 d . . .
C14 C 0.7870(3) 0.95541(17) 0.64787(9) 0.0680(5) Uani 1 d . . .
H14 H 0.7098 1.0111 0.6577 0.082 Uiso 1 calc . . R
C15 C 0.7069(3) 0.87269(17) 0.62150(9) 0.0649(5) Uani 1 d . . .
H15 H 0.5768 0.8738 0.6138 0.078 Uiso 1 calc . . R
C16 C 1.0670(3) 1.04387(15) 0.68962(7) 0.0579(5) Uani 1 d . . .
C17 C 1.2535(4) 1.07625(19) 0.68129(10) 0.0737(6) Uani 1 d . . .
H17 H 1.3276 1.0428 0.6563 0.088 Uiso 1 calc . . R
C18 C 1.3319(5) 1.1578(2) 0.70947(12) 0.0876(8) Uani 1 d . . .
H18 H 1.4574 1.1787 0.7032 0.105 Uiso 1 calc . . R
C19 C 1.2252(5) 1.20728(19) 0.74634(11) 0.0880(8) Uani 1 d . . .
H19 H 1.2778 1.2619 0.7653 0.106 Uiso 1 calc . . R
C20 C 1.0412(5) 1.1763(2) 0.75527(10) 0.0836(8) Uani 1 d . . .
H20 H 0.9685 1.2101 0.7804 0.100 Uiso 1 calc . . R
C21 C 0.9623(4) 1.09594(18) 0.72766(8) 0.0727(6) Uani 1 d . . .
H21 H 0.8367 1.0758 0.7344 0.087 Uiso 1 calc . . R
C22 C 0.4153(3) 0.6233(2) 0.65632(12) 0.0844(8) Uani 1 d . . .
H22A H 0.4378 0.6954 0.6640 0.127 Uiso 1 calc . . GR
H22B H 0.3499 0.5912 0.6849 0.127 Uiso 1 calc . . GR
H22C H 0.3381 0.6176 0.6256 0.127 Uiso 1 calc . . GR
C23 C 0.6015(3) 0.56989(16) 0.64770(8) 0.0567(4) Uani 1 d . . .
C24 C 0.6836(3) 0.48256(15) 0.67016(8) 0.0582(5) Uani 1 d . . .
C25 C 0.8643(3) 0.46844(16) 0.64685(8) 0.0621(5) Uani 1 d . . .
C26 C 1.0143(4) 0.3882(2) 0.65690(14) 0.0945(9) Uani 1 d . . .
H26A H 1.1201 0.3988 0.6337 0.142 Uiso 1 calc . . GR
H26B H 0.9613 0.3200 0.6514 0.142 Uiso 1 calc . . GR
H26C H 1.0580 0.3940 0.6921 0.142 Uiso 1 calc . . GR

loop_
_atom_site_aniso_label
_atom_site_aniso_U_11
_atom_site_aniso_U_22
_atom_site_aniso_U_33
_atom_site_aniso_U_23
_atom_site_aniso_U_13
_atom_site_aniso_U_12
O1 0.0554(8) 0.0703(9) 0.0918(10) -0.0080(8) -0.0097(7) -0.0033(7)
O2 0.0651(9) 0.0647(8) 0.0576(7) 0.0081(6) -0.0056(6) -0.0090(7)
O3 0.0778(12) 0.1102(15) 0.1165(15) 0.0355(13) 0.0238(11) -0.0070(11)
O4 0.1026(15) 0.0907(12) 0.1306(17) 0.0530(12) -0.0034(13) -0.0013(12)
N1 0.0458(8) 0.0554(8) 0.0582(8) 0.0054(6) -0.0022(7) 0.0033(7)
N2 0.0566(9) 0.0636(9) 0.0680(9) 0.0064(8) 0.0053(8) 0.0123(8)
N3 0.0709(12) 0.0704(11) 0.0855(12) 0.0202(10) -0.0062(11) -0.0142(10)
C1 0.103(2) 0.0830(17) 0.129(2) -0.0357(18) -0.0136(19) 0.0026(17)
C2 0.164(4) 0.0755(18) 0.146(3) -0.035(2) -0.004(3) 0.003(2)
C3 0.152(4) 0.081(2) 0.126(3) -0.0125(19) 0.023(3) 0.035(2)
C4 0.098(2) 0.105(3) 0.219(5) -0.033(3) 0.036(3) 0.026(2)
C5 0.0713(16) 0.0814(17) 0.160(3) -0.0260(19) 0.0176(18) 0.0055(14)
C6 0.0742(13) 0.0590(11) 0.0588(10) 0.0044(9) 0.0002(9) 0.0040(10)
C7 0.0549(10) 0.0610(10) 0.0547(9) 0.0040(8) -0.0026(8) -0.0015(9)
C8 0.0462(9) 0.0592(10) 0.0542(10) 0.0016(8) -0.0030(8) 0.0008(8)
C9 0.0420(9) 0.0587(10) 0.0552(9) 0.0074(7) -0.0021(7) 0.0063(8)
C10 0.0469(9) 0.0551(9) 0.0465(8) 0.0058(7) 0.0017(7) 0.0051(8)
C11 0.0445(9) 0.0592(10) 0.0632(10) -0.0035(8) -0.0004(8) 0.0124(8)
C12 0.0441(9) 0.0604(10) 0.0644(10) -0.0020(9) -0.0011(8) 0.0043(8)
C13 0.0536(10) 0.0547(9) 0.0521(9) 0.0036(7) 0.0037(8) 0.0036(8)
C14 0.0520(11) 0.0613(11) 0.0908(14) -0.0127(11) 0.0049(10) 0.0122(9)
C15 0.0424(10) 0.0673(12) 0.0851(13) -0.0054(10) -0.0009(9) 0.0075(9)
C16 0.0666(12) 0.0517(9) 0.0553(9) 0.0048(8) -0.0023(9) 0.0040(9)
C17 0.0716(14) 0.0653(12) 0.0843(14) -0.0067(11) 0.0012(11) -0.0029(11)
C18 0.0872(18) 0.0735(14) 0.1020(19) -0.0022(14) -0.0139(15) -0.0154(14)
C19 0.124(2) 0.0555(11) 0.0843(15) -0.0025(11) -0.0306(17) -0.0036(14)
C20 0.116(2) 0.0693(13) 0.0660(13) -0.0132(11) -0.0016(14) 0.0100(15)
C21 0.0858(16) 0.0687(12) 0.0636(12) -0.0066(10) 0.0070(11) 0.0046(12)
C22 0.0500(11) 0.0955(17) 0.1075(18) 0.0335(15) 0.0151(12) 0.0076(12)
C23 0.0454(9) 0.0607(10) 0.0639(10) 0.0062(9) -0.0024(8) -0.0073(8)
C24 0.0546(10) 0.0545(10) 0.0656(10) 0.0066(8) -0.0069(8) -0.0082(9)
C25 0.0616(11) 0.0551(10) 0.0698(11) 0.0036(9) -0.0068(9) 0.0043(9)
C26 0.0840(17) 0.0764(15) 0.123(2) 0.0244(16) 0.0065(17) 0.0245(14)

loop_
_atom_type_symbol
_atom_type_description
_atom_type_scat_dispersion_real
_atom_type_scat_dispersion_imag
_atom_type_scat_source
C C 0.0181 0.0091 'International Tables Vol C Tables 4.2.6.8 and 6.1.1.4'
H H 0.0000 0.0000 'International Tables Vol C Tables 4.2.6.8 and 6.1.1.4'
N N 0.0311 0.0180 'International Tables Vol C Tables 4.2.6.8 and 6.1.1.4'
O O 0.0492 0.0322 'International Tables Vol C Tables 4.2.6.8 and 6.1.1.4'

loop_
_geom_angle_atom_site_label_1
_geom_angle_atom_site_label_2
_geom_angle_atom_site_label_3
_geom_angle
_geom_angle_site_symmetry_1
_geom_angle_site_symmetry_3
C8 O2 H2 109.5 . .
N2 N1 C9 118.24(14) . .
C23 N1 N2 113.38(15) . .
C23 N1 C9 128.24(16) . .
C25 N2 N1 105.31(16) . .
O3 N3 O4 123.1(2) . .
O3 N3 C24 119.4(2) . .
O4 N3 C24 117.5(2) . .
C2 C1 H1 119.3 . .
C6 C1 H1 119.3 . .
C6 C1 C2 121.5(4) . .
C1 C2 H2A 119.9 . .
C3 C2 C1 120.2(4) . .
C3 C2 H2A 119.9 . .
C2 C3 H3 120.2 . .
C2 C3 C4 119.7(3) . .
C4 C3 H3 120.2 . .
C3 C4 H4 119.5 . .
C3 C4 C5 121.0(4) . .
C5 C4 H4 119.5 . .
C4 C5 H5 120.2 . .
C6 C5 C4 119.7(3) . .
C6 C5 H5 120.2 . .
C1 C6 C5 117.9(3) . .
C1 C6 C7 119.6(2) . .
C5 C6 C7 122.5(2) . .
O1 C7 C6 120.1(2) . .
O1 C7 C8 118.25(19) . .
C6 C7 C8 121.67(18) . .
O2 C8 C7 105.96(14) . .
O2 C8 H8 110.5 . .
O2 C8 C9 108.96(15) . .
C7 C8 H8 110.5 . .
C7 C8 C9 110.24(16) . .
C9 C8 H8 110.5 . .
N1 C9 C8 109.27(15) . .
N1 C9 H9 107.5 . .
N1 C9 C10 111.61(14) . .
C8 C9 H9 107.5 . .
C10 C9 C8 113.34(15) . .
C10 C9 H9 107.5 . .
C11 C10 C9 121.22(17) . .
C15 C10 C9 121.01(17) . .
C15 C10 C11 117.77(19) . .
C10 C11 H11 119.5 . .
C12 C11 C10 120.92(18) . .
C12 C11 H11 119.5 . .
C11 C12 H12 119.1 . .
C11 C12 C13 121.74(18) . .
C13 C12 H12 119.1 . .
C12 C13 C14 117.03(19) . .
C12 C13 C16 121.56(18) . .
C14 C13 C16 121.41(18) . .
C13 C14 H14 119.4 . .
C15 C14 C13 121.11(18) . .
C15 C14 H14 119.4 . .
C10 C15 H15 119.3 . .
C14 C15 C10 121.39(18) . .
C14 C15 H15 119.3 . .
C17 C16 C13 121.83(19) . .
C17 C16 C21 117.3(2) . .
C21 C16 C13 120.9(2) . .
C16 C17 H17 119.4 . .
C16 C17 C18 121.1(2) . .
C18 C17 H17 119.4 . .
C17 C18 H18 120.0 . .
C19 C18 C17 120.1(3) . .
C19 C18 H18 120.0 . .
C18 C19 H19 120.2 . .
C18 C19 C20 119.7(2) . .
C20 C19 H19 120.2 . .
C19 C20 H20 119.6 . .
C19 C20 C21 120.7(3) . .
C21 C20 H20 119.6 . .
C16 C21 H21 119.5 . .
C20 C21 C16 121.1(3) . .
C20 C21 H21 119.5 . .
H22A C22 H22B 109.5 . .
H22A C22 H22C 109.5 . .
H22B C22 H22C 109.5 . .
C23 C22 H22A 109.5 . .
C23 C22 H22B 109.5 . .
C23 C22 H22C 109.5 . .
N1 C23 C22 123.32(18) . .
N1 C23 C24 104.42(17) . .
C24 C23 C22 132.26(19) . .
C23 C24 N3 125.3(2) . .
C23 C24 C25 107.24(18) . .
C25 C24 N3 127.40(19) . .
N2 C25 C24 109.63(18) . .
N2 C25 C26 120.3(2) . .
C24 C25 C26 130.0(2) . .
C25 C26 H26A 109.5 . .
C25 C26 H26B 109.5 . .
C25 C26 H26C 109.5 . .
H26A C26 H26B 109.5 . .
H26A C26 H26C 109.5 . .
H26B C26 H26C 109.5 . .

loop_
_geom_bond_atom_site_label_1
_geom_bond_atom_site_label_2
_geom_bond_distance
_geom_bond_site_symmetry_2
O1 C7 1.221(2) .
O2 H2 0.8200 .
O2 C8 1.416(2) .
O3 N3 1.208(3) .
O4 N3 1.218(3) .
N1 N2 1.369(2) .
N1 C9 1.474(2) .
N1 C23 1.339(2) .
N2 C25 1.319(3) .
N3 C24 1.431(3) .
C1 H1 0.9300 .
C1 C2 1.382(5) .
C1 C6 1.357(4) .
C2 H2A 0.9300 .
C2 C3 1.337(6) .
C3 H3 0.9300 .
C3 C4 1.343(6) .
C4 H4 0.9300 .
C4 C5 1.392(4) .
C5 H5 0.9300 .
C5 C6 1.372(4) .
C6 C7 1.484(3) .
C7 C8 1.524(3) .
C8 H8 0.9800 .
C8 C9 1.537(3) .
C9 H9 0.9800 .
C9 C10 1.500(3) .
C10 C11 1.386(3) .
C10 C15 1.380(3) .
C11 H11 0.9300 .
C11 C12 1.374(3) .
C12 H12 0.9300 .
C12 C13 1.388(3) .
C13 C14 1.392(3) .
C13 C16 1.478(3) .
C14 H14 0.9300 .
C14 C15 1.379(3) .
C15 H15 0.9300 .
C16 C17 1.383(3) .
C16 C21 1.393(3) .
C17 H17 0.9300 .
C17 C18 1.386(3) .
C18 H18 0.9300 .
C18 C19 1.364(4) .
C19 H19 0.9300 .
C19 C20 1.364(5) .
C20 H20 0.9300 .
C20 C21 1.369(3) .
C21 H21 0.9300 .
C22 H22A 0.9600 .
C22 H22B 0.9600 .
C22 H22C 0.9600 .
C22 C23 1.485(3) .
C23 C24 1.385(3) .
C24 C25 1.408(3) .
C25 C26 1.491(3) .
C26 H26A 0.9600 .
C26 H26B 0.9600 .
C26 H26C 0.9600 .

loop_
_geom_torsion_atom_site_label_1
_geom_torsion_atom_site_label_2
_geom_torsion_atom_site_label_3
_geom_torsion_atom_site_label_4
_geom_torsion
_geom_torsion_site_symmetry_1
_geom_torsion_site_symmetry_2
_geom_torsion_site_symmetry_3
_geom_torsion_site_symmetry_4
O1 C7 C8 O2 -65.8(2) . . . .
O1 C7 C8 C9 51.9(2) . . . .
O2 C8 C9 N1 170.71(14) . . . .
O2 C8 C9 C10 -64.14(19) . . . .
O3 N3 C24 C23 -0.5(3) . . . .
O3 N3 C24 C25 177.4(2) . . . .
O4 N3 C24 C23 -178.5(2) . . . .
O4 N3 C24 C25 -0.6(3) . . . .
N1 N2 C25 C24 -1.4(2) . . . .
N1 N2 C25 C26 -179.5(2) . . . .
N1 C9 C10 C11 66.5(2) . . . .
N1 C9 C10 C15 -112.28(19) . . . .
N1 C23 C24 N3 178.23(19) . . . .
N1 C23 C24 C25 0.0(2) . . . .
N2 N1 C9 C8 41.4(2) . . . .
N2 N1 C9 C10 -84.8(2) . . . .
N2 N1 C23 C22 178.7(2) . . . .
N2 N1 C23 C24 -0.9(2) . . . .
N3 C24 C25 N2 -177.3(2) . . . .
N3 C24 C25 C26 0.6(4) . . . .
C1 C2 C3 C4 0.4(8) . . . .
C1 C6 C7 O1 1.1(3) . . . .
C1 C6 C7 C8 -178.6(2) . . . .
C2 C1 C6 C5 2.5(5) . . . .
C2 C1 C6 C7 -178.8(3) . . . .
C2 C3 C4 C5 1.5(8) . . . .
C3 C4 C5 C6 -1.5(7) . . . .
C4 C5 C6 C1 -0.6(6) . . . .
C4 C5 C6 C7 -179.2(3) . . . .
C5 C6 C7 O1 179.7(3) . . . .
C5 C6 C7 C8 0.0(3) . . . .
C6 C1 C2 C3 -2.5(7) . . . .
C6 C7 C8 O2 113.89(19) . . . .
C6 C7 C8 C9 -128.37(18) . . . .
C7 C8 C9 N1 54.83(19) . . . .
C7 C8 C9 C10 179.98(15) . . . .
C8 C9 C10 C11 -57.4(2) . . . .
C8 C9 C10 C15 123.8(2) . . . .
C9 N1 N2 C25 177.43(17) . . . .
C9 N1 C23 C22 3.2(3) . . . .
C9 N1 C23 C24 -176.39(17) . . . .
C9 C10 C11 C12 -176.65(18) . . . .
C9 C10 C15 C14 176.78(19) . . . .
C10 C11 C12 C13 -0.5(3) . . . .
C11 C10 C15 C14 -2.1(3) . . . .
C11 C12 C13 C14 -1.3(3) . . . .
C11 C12 C13 C16 178.29(19) . . . .
C12 C13 C14 C15 1.4(3) . . . .
C12 C13 C16 C17 32.9(3) . . . .
C12 C13 C16 C21 -146.4(2) . . . .
C13 C14 C15 C10 0.3(4) . . . .
C13 C16 C17 C18 -179.9(2) . . . .
C13 C16 C21 C20 179.8(2) . . . .
C14 C13 C16 C17 -147.5(2) . . . .
C14 C13 C16 C21 33.2(3) . . . .
C15 C10 C11 C12 2.2(3) . . . .
C16 C13 C14 C15 -178.2(2) . . . .
C16 C17 C18 C19 0.3(4) . . . .
C17 C16 C21 C20 0.4(3) . . . .
C17 C18 C19 C20 -0.1(4) . . . .
C18 C19 C20 C21 0.1(4) . . . .
C19 C20 C21 C16 -0.3(4) . . . .
C21 C16 C17 C18 -0.5(3) . . . .
C22 C23 C24 N3 -1.3(4) . . . .
C22 C23 C24 C25 -179.6(2) . . . .
C23 N1 N2 C25 1.4(2) . . . .
C23 N1 C9 C8 -143.31(18) . . . .
C23 N1 C9 C10 90.5(2) . . . .
C23 C24 C25 N2 0.9(2) . . . .
C23 C24 C25 C26 178.7(2) . . . .
